data_7221743
loop_
_publ_author_name
'Das, Mithun'
'Ghosh, Biswa Nath'
'Bauza, Antonio'
'Rissanen, Kari'
'Frontera, Antonio'
'Chattopadhyay, Shouvik'

_publ_section_title
;
 Observation of novel oxygen&#x2022;&#x2022;&#x2022;oxygen interaction in
 supramolecular assembly of cobalt(III) Schiff base complexes: A combined
 experimental and computational study
;
_journal_name_full 'RSC Adv.'
_journal_paper_doi 10.1039/C5RA13960K
_journal_year 2015
_chemical_formula_moiety 'C22 H28 Co N5 O3'
_chemical_formula_sum 'C22 H28 Co N5 O3'
_chemical_formula_weight 469.42
_chemical_name_systematic
;
 ?
;
_space_group_IT_number 19
_symmetry_cell_setting orthorhombic
_symmetry_space_group_name_Hall 'P 2ac 2ab'
_symmetry_space_group_name_H-M 'P 21 21 21'
_atom_sites_solution_hydrogens geom
_atom_sites_solution_primary direct
_atom_sites_solution_secondary difmap
_audit_creation_method SHELXL-97
_cell_angle_alpha 90.00
_cell_angle_beta 90.00
_cell_angle_gamma 90.00
_cell_formula_units_Z 4
_cell_length_a 9.55072(15)
_cell_length_b 12.7917(2)
_cell_length_c 18.0663(3)
_cell_measurement_reflns_used 9820
_cell_measurement_temperature 170(2)
_cell_measurement_theta_max 26.9470
_cell_measurement_theta_min 1.9680
_cell_volume 2207.16(6)
_computing_cell_refinement
;
CrysAlisPro, Agilent Technologies,
Version 1.171.36.28 (release 01-02-2013 CrysAlis171 .NET)
(compiled Feb  1 2013,16:14:44)
;
_computing_data_collection
;
CrysAlisPro, Agilent Technologies,
Version 1.171.36.28 (release 01-02-2013 CrysAlis171 .NET)
(compiled Feb  1 2013,16:14:44)
;
_computing_data_reduction
;
CrysAlisPro, Agilent Technologies,
Version 1.171.36.28 (release 01-02-2013 CrysAlis171 .NET)
(compiled Feb  1 2013,16:14:44)
;
_computing_structure_refinement 'SHELXL-97 (Sheldrick, 2008)'
_computing_structure_solution
;
SUPERFLIP, J. Appl. Cryst. (2007) 40, 786-790
;
_diffrn_ambient_temperature 170(2)
_diffrn_detector_area_resol_mean 16.0107
_diffrn_measured_fraction_theta_full 0.999
_diffrn_measured_fraction_theta_max 0.999
_diffrn_measurement_device_type 'SuperNova, Single source at offset, Eos'
_diffrn_radiation_monochromator mirror
_diffrn_radiation_source 'SuperNova (Mo) X-ray Source'
_diffrn_radiation_type MoK\a
_diffrn_radiation_wavelength 0.71073
_diffrn_reflns_av_R_equivalents 0.0560
_diffrn_reflns_av_sigmaI/netI 0.0431
_diffrn_reflns_limit_h_max 12
_diffrn_reflns_limit_h_min -12
_diffrn_reflns_limit_k_max 16
_diffrn_reflns_limit_k_min -16
_diffrn_reflns_limit_l_max 23
_diffrn_reflns_limit_l_min -23
_diffrn_reflns_number 28107
_diffrn_reflns_theta_full 27.50
_diffrn_reflns_theta_max 27.50
_diffrn_reflns_theta_min 1.95
_exptl_absorpt_coefficient_mu 0.811
_exptl_absorpt_correction_T_max 0.913
_exptl_absorpt_correction_T_min 0.831
_exptl_absorpt_correction_type analytical
_exptl_absorpt_process_details
;
CrysAlisPro, Agilent Technologies,
Version 1.171.37.31 (release 14-01-2014 CrysAlis171 .NET)
(compiled Jan 14 2014,18:38:05)
Analytical numeric absorption correction using a multifaceted crystal
            model based on expressions derived by R.C. Clark & J.S. Reid.
(Clark, R. C. & Reid, J. S. (1995). Acta Cryst. A51, 887-897)
Empirical absorption correction using spherical harmonics,
 implemented in SCALE3 ABSPACK scaling algorithm.
;
_exptl_crystal_colour dark-red
_exptl_crystal_density_diffrn 1.413
_exptl_crystal_density_method 'not measured'
_exptl_crystal_description block
_exptl_crystal_F_000 984
_exptl_crystal_size_max 0.32
_exptl_crystal_size_mid 0.21
_exptl_crystal_size_min 0.14
_refine_diff_density_max 0.359
_refine_diff_density_min -0.254
_refine_diff_density_rms 0.052
_refine_ls_abs_structure_details 'Flack H D (1983), Acta Cryst. A39, 876-881'
_refine_ls_abs_structure_Flack -0.021(14)
_refine_ls_extinction_method none
_refine_ls_goodness_of_fit_ref 1.061
_refine_ls_hydrogen_treatment constr
_refine_ls_matrix_type full
_refine_ls_number_parameters 284
_refine_ls_number_reflns 5055
_refine_ls_number_restraints 0
_refine_ls_restrained_S_all 1.061
_refine_ls_R_factor_all 0.0472
_refine_ls_R_factor_gt 0.0364
_refine_ls_shift/su_max 0.000
_refine_ls_shift/su_mean 0.000
_refine_ls_structure_factor_coef Fsqd
_refine_ls_weighting_details 'calc w=1/[\s^2^(Fo^2^)+(0.0341P)^2^+0.4564P] where P=(Fo^2^+2Fc^2^)/3'
_refine_ls_weighting_scheme calc
_refine_ls_wR_factor_gt 0.0782
_refine_ls_wR_factor_ref 0.0845
_reflns_number_gt 4429
_reflns_number_total 5055
_reflns_threshold_expression >2\s(I)
_cod_data_source_file c5ra13960k2.cif
_cod_data_source_block 2
_cod_original_sg_symbol_H-M P212121
_cod_database_code 7221743

loop_
_symmetry_equiv_pos_as_xyz
'x, y, z'
'-x+1/2, -y, z+1/2'
'x+1/2, -y+1/2, -z'
'-x, y+1/2, -z+1/2'

loop_
_atom_site_label
_atom_site_type_symbol
_atom_site_fract_x
_atom_site_fract_y
_atom_site_fract_z
_atom_site_U_iso_or_equiv
_atom_site_adp_type
_atom_site_occupancy
_atom_site_symmetry_multiplicity
_atom_site_calc_flag
_atom_site_refinement_flags
Co1 Co 0.47987(3) 0.46445(2) 0.334932(18) 0.02831(9) Uani 1 1 d .
O1 O 0.63724(17) 0.53192(14) 0.29551(9) 0.0299(4) Uani 1 1 d .
O2 O 0.59342(19) 0.42846(14) 0.41901(10) 0.0333(4) Uani 1 1 d .
O3 O 0.42902(18) 0.59843(14) 0.37383(9) 0.0316(4) Uani 1 1 d .
N1 N 0.5269(2) 0.33430(16) 0.29247(11) 0.0311(5) Uani 1 1 d .
N2 N 0.3054(2) 0.38923(17) 0.37659(12) 0.0322(5) Uani 1 1 d .
N3 N 0.3694(2) 0.50343(18) 0.24852(12) 0.0360(5) Uani 1 1 d .
N4 N 0.4241(2) 0.50511(17) 0.18884(13) 0.0348(5) Uani 1 1 d .
N5 N 0.4696(3) 0.5087(2) 0.12954(13) 0.0504(6) Uani 1 1 d .
C1 C 0.8820(3) 0.2444(2) 0.16799(16) 0.0366(6) Uani 1 1 d .
H1 H 0.8076 0.1961 0.1752 0.044 Uiso 1 1 calc R
C2 C 1.0001(3) 0.2132(2) 0.13058(15) 0.0401(6) Uani 1 1 d .
H2 H 1.0058 0.1439 0.1119 0.048 Uiso 1 1 calc R
C3 C 1.1118(3) 0.2817(2) 0.11962(15) 0.0408(7) Uani 1 1 d .
H3 H 1.1939 0.2587 0.0948 0.049 Uiso 1 1 calc R
C4 C 1.1025(3) 0.3815(2) 0.14472(14) 0.0361(6) Uani 1 1 d .
H4 H 1.1784 0.4283 0.1370 0.043 Uiso 1 1 calc R
C5 C 0.9813(3) 0.4169(2) 0.18215(13) 0.0317(6) Uani 1 1 d .
C6 C 0.9703(3) 0.5222(2) 0.20690(13) 0.0335(6) Uani 1 1 d .
H6 H 1.0455 0.5692 0.1981 0.040 Uiso 1 1 calc R
C7 C 0.8550(3) 0.5566(2) 0.24264(13) 0.0314(6) Uani 1 1 d .
H7 H 0.8499 0.6280 0.2570 0.038 Uiso 1 1 calc R
C8 C 0.7407(3) 0.48872(19) 0.25944(13) 0.0270(5) Uani 1 1 d .
C9 C 0.7481(3) 0.3838(2) 0.23670(14) 0.0297(6) Uani 1 1 d .
C10 C 0.8694(3) 0.3476(2) 0.19601(14) 0.0305(6) Uani 1 1 d .
C11 C 0.6373(3) 0.3130(2) 0.25485(14) 0.0314(6) Uani 1 1 d .
H11 H 0.6463 0.2433 0.2373 0.038 Uiso 1 1 calc R
C12 C 0.4255(3) 0.2509(2) 0.30819(16) 0.0424(7) Uani 1 1 d .
H12A H 0.4556 0.2101 0.3520 0.051 Uiso 1 1 calc R
H12B H 0.4185 0.2028 0.2654 0.051 Uiso 1 1 calc R
C13 C 0.2862(3) 0.3016(2) 0.32274(16) 0.0396(7) Uani 1 1 d .
H13A H 0.2468 0.3288 0.2759 0.047 Uiso 1 1 calc R
H13B H 0.2201 0.2495 0.3432 0.047 Uiso 1 1 calc R
C14 C 0.1778(3) 0.4566(2) 0.37526(16) 0.0384(6) Uani 1 1 d .
H14A H 0.1686 0.4872 0.3252 0.046 Uiso 1 1 calc R
H14B H 0.1918 0.5150 0.4104 0.046 Uiso 1 1 calc R
C15 C 0.0408(3) 0.4018(3) 0.39460(18) 0.0515(8) Uani 1 1 d .
H15A H 0.0280 0.3411 0.3622 0.077 Uiso 1 1 calc R
H15B H -0.0374 0.4505 0.3878 0.077 Uiso 1 1 calc R
H15C H 0.0436 0.3787 0.4463 0.077 Uiso 1 1 calc R
C16 C 0.3257(3) 0.3434(2) 0.45228(15) 0.0386(7) Uani 1 1 d .
H16A H 0.4176 0.3077 0.4536 0.046 Uiso 1 1 calc R
H16B H 0.2527 0.2897 0.4605 0.046 Uiso 1 1 calc R
C17 C 0.3200(3) 0.4204(3) 0.51512(16) 0.0480(8) Uani 1 1 d .
H17A H 0.3788 0.4810 0.5034 0.072 Uiso 1 1 calc R
H17B H 0.3544 0.3870 0.5604 0.072 Uiso 1 1 calc R
H17C H 0.2231 0.4434 0.5225 0.072 Uiso 1 1 calc R
C18 C 0.5022(3) 0.64650(18) 0.42172(13) 0.0303(6) Uani 1 1 d .
C19 C 0.4695(3) 0.7605(2) 0.43007(16) 0.0442(7) Uani 1 1 d .
H19A H 0.5056 0.7988 0.3871 0.066 Uiso 1 1 calc R
H19B H 0.5137 0.7872 0.4752 0.066 Uiso 1 1 calc R
H19C H 0.3679 0.7700 0.4333 0.066 Uiso 1 1 calc R
C20 C 0.6062(3) 0.6017(2) 0.46537(14) 0.0331(6) Uani 1 1 d .
H20 H 0.6570 0.6462 0.4978 0.040 Uiso 1 1 calc R
C21 C 0.6406(3) 0.4960(2) 0.46448(15) 0.0318(6) Uani 1 1 d .
C22 C 0.7374(3) 0.4550(3) 0.52284(16) 0.0455(7) Uani 1 1 d .
H22A H 0.6828 0.4332 0.5661 0.068 Uiso 1 1 calc R
H22B H 0.8033 0.5100 0.5373 0.068 Uiso 1 1 calc R
H22C H 0.7893 0.3950 0.5033 0.068 Uiso 1 1 calc R

loop_
_atom_site_aniso_label
_atom_site_aniso_U_11
_atom_site_aniso_U_22
_atom_site_aniso_U_33
_atom_site_aniso_U_23
_atom_site_aniso_U_13
_atom_site_aniso_U_12
Co1 0.03248(17) 0.02415(16) 0.02831(16) -0.00114(14) -0.00042(14) -0.00146(15)
O1 0.0325(9) 0.0242(9) 0.0330(9) -0.0005(8) 0.0020(7) 0.0004(9)
O2 0.0373(10) 0.0273(9) 0.0353(10) 0.0022(8) -0.0002(9) 0.0007(8)
O3 0.0343(9) 0.0273(9) 0.0331(9) -0.0012(8) -0.0033(8) 0.0019(8)
N1 0.0355(12) 0.0247(10) 0.0330(11) -0.0035(8) 0.0030(10) -0.0051(10)
N2 0.0376(12) 0.0272(11) 0.0316(12) -0.0014(10) 0.0025(10) -0.0033(10)
N3 0.0368(12) 0.0413(14) 0.0299(12) 0.0035(10) -0.0021(10) -0.0051(11)
N4 0.0384(12) 0.0306(12) 0.0352(12) 0.0016(10) -0.0070(10) -0.0020(10)
N5 0.0539(15) 0.0623(17) 0.0349(13) 0.0010(12) 0.0018(13) 0.0012(14)
C1 0.0362(13) 0.0318(14) 0.0417(15) 0.0015(13) -0.0026(14) 0.0022(12)
C2 0.0432(17) 0.0354(14) 0.0417(14) -0.0022(12) 0.0019(14) 0.0080(14)
C3 0.0352(15) 0.0496(18) 0.0377(16) -0.0016(14) 0.0005(12) 0.0093(14)
C4 0.0282(13) 0.0442(17) 0.0360(15) 0.0012(12) -0.0018(11) -0.0033(13)
C5 0.0298(12) 0.0379(14) 0.0275(12) 0.0021(10) -0.0063(11) 0.0004(12)
C6 0.0324(13) 0.0353(15) 0.0328(13) 0.0051(11) -0.0050(11) -0.0056(13)
C7 0.0361(14) 0.0282(14) 0.0298(13) 0.0024(11) -0.0052(11) -0.0025(12)
C8 0.0308(12) 0.0266(14) 0.0236(12) 0.0010(10) -0.0046(10) 0.0003(11)
C9 0.0327(13) 0.0279(13) 0.0285(13) 0.0012(11) -0.0049(11) 0.0003(12)
C10 0.0311(13) 0.0295(14) 0.0309(13) 0.0013(11) -0.0045(11) 0.0028(12)
C11 0.0384(14) 0.0243(13) 0.0315(14) -0.0029(11) -0.0009(12) 0.0002(12)
C12 0.0531(18) 0.0295(15) 0.0445(16) -0.0078(13) 0.0138(14) -0.0122(14)
C13 0.0426(16) 0.0352(15) 0.0409(17) -0.0070(13) 0.0055(13) -0.0136(13)
C14 0.0311(13) 0.0392(16) 0.0450(15) 0.0045(15) 0.0051(12) 0.0005(14)
C15 0.0387(17) 0.0511(19) 0.065(2) 0.0103(16) 0.0066(16) -0.0021(16)
C16 0.0446(16) 0.0344(16) 0.0367(15) 0.0055(13) 0.0037(13) -0.0041(13)
C17 0.0536(18) 0.057(2) 0.0337(16) -0.0033(14) 0.0059(14) -0.0084(16)
C18 0.0368(15) 0.0240(12) 0.0301(12) -0.0012(10) 0.0062(12) -0.0017(12)
C19 0.0574(19) 0.0298(14) 0.0454(16) -0.0042(12) -0.0016(15) 0.0018(15)
C20 0.0378(15) 0.0303(14) 0.0313(14) -0.0023(12) -0.0014(12) -0.0051(13)
C21 0.0283(13) 0.0365(15) 0.0306(13) 0.0020(11) -0.0009(11) -0.0034(11)
C22 0.0485(16) 0.0500(19) 0.0380(16) 0.0025(15) -0.0085(13) 0.0085(17)

loop_
_atom_type_symbol
_atom_type_description
_atom_type_scat_dispersion_real
_atom_type_scat_dispersion_imag
_atom_type_scat_source
C C 0.0033 0.0016 'International Tables Vol C Tables 4.2.6.8 and 6.1.1.4'
H H 0.0000 0.0000 'International Tables Vol C Tables 4.2.6.8 and 6.1.1.4'
N N 0.0061 0.0033 'International Tables Vol C Tables 4.2.6.8 and 6.1.1.4'
O O 0.0106 0.0060 'International Tables Vol C Tables 4.2.6.8 and 6.1.1.4'
Co Co 0.3494 0.9721 'International Tables Vol C Tables 4.2.6.8 and 6.1.1.4'

loop_
_geom_angle_atom_site_label_1
_geom_angle_atom_site_label_2
_geom_angle_atom_site_label_3
_geom_angle
O1 Co1 N1 93.48(9)
O1 Co1 O3 86.02(8)
N1 Co1 O3 177.46(9)
O1 Co1 O2 87.60(7)
N1 Co1 O2 88.60(8)
O3 Co1 O2 93.86(7)
O1 Co1 N3 90.68(8)
N1 Co1 N3 91.66(10)
O3 Co1 N3 85.86(9)
O2 Co1 N3 178.27(9)
O1 Co1 N2 179.02(9)
N1 Co1 N2 85.95(9)
O3 Co1 N2 94.51(8)
O2 Co1 N2 93.18(8)
N3 Co1 N2 88.55(9)
C8 O1 Co1 126.98(16)
C21 O2 Co1 123.12(17)
C18 O3 Co1 122.91(16)
C11 N1 C12 119.3(2)
C11 N1 Co1 126.73(18)
C12 N1 Co1 113.90(17)
C14 N2 C13 108.8(2)
C14 N2 C16 110.2(2)
C13 N2 C16 108.4(2)
C14 N2 Co1 112.57(16)
C13 N2 Co1 102.18(15)
C16 N2 Co1 114.22(17)
N4 N3 Co1 119.31(19)
N5 N4 N3 176.0(3)
C2 C1 C10 121.0(3)
C2 C1 H1 119.5
C10 C1 H1 119.5
C1 C2 C3 121.1(3)
C1 C2 H2 119.5
C3 C2 H2 119.5
C4 C3 C2 119.5(3)
C4 C3 H3 120.2
C2 C3 H3 120.2
C3 C4 C5 121.0(3)
C3 C4 H4 119.5
C5 C4 H4 119.5
C10 C5 C4 120.2(2)
C10 C5 C6 118.9(2)
C4 C5 C6 120.9(3)
C7 C6 C5 121.3(3)
C7 C6 H6 119.4
C5 C6 H6 119.4
C6 C7 C8 121.8(2)
C6 C7 H7 119.1
C8 C7 H7 119.1
O1 C8 C9 126.0(2)
O1 C8 C7 115.3(2)
C9 C8 C7 118.7(2)
C8 C9 C11 120.0(2)
C8 C9 C10 119.6(2)
C11 C9 C10 120.4(2)
C5 C10 C1 117.2(2)
C5 C10 C9 119.7(2)
C1 C10 C9 123.1(2)
N1 C11 C9 126.5(2)
N1 C11 H11 116.8
C9 C11 H11 116.8
N1 C12 C13 107.7(2)
N1 C12 H12A 110.2
C13 C12 H12A 110.2
N1 C12 H12B 110.2
C13 C12 H12B 110.2
H12A C12 H12B 108.5
N2 C13 C12 109.2(2)
N2 C13 H13A 109.8
C12 C13 H13A 109.8
N2 C13 H13B 109.8
C12 C13 H13B 109.8
H13A C13 H13B 108.3
N2 C14 C15 115.6(2)
N2 C14 H14A 108.4
C15 C14 H14A 108.4
N2 C14 H14B 108.4
C15 C14 H14B 108.4
H14A C14 H14B 107.4
C14 C15 H15A 109.5
C14 C15 H15B 109.5
H15A C15 H15B 109.5
C14 C15 H15C 109.5
H15A C15 H15C 109.5
H15B C15 H15C 109.5
N2 C16 C17 115.3(2)
N2 C16 H16A 108.4
C17 C16 H16A 108.4
N2 C16 H16B 108.4
C17 C16 H16B 108.4
H16A C16 H16B 107.5
C16 C17 H17A 109.5
C16 C17 H17B 109.5
H17A C17 H17B 109.5
C16 C17 H17C 109.5
H17A C17 H17C 109.5
H17B C17 H17C 109.5
O3 C18 C20 125.4(2)
O3 C18 C19 115.1(2)
C20 C18 C19 119.5(2)
C18 C19 H19A 109.5
C18 C19 H19B 109.5
H19A C19 H19B 109.5
C18 C19 H19C 109.5
H19A C19 H19C 109.5
H19B C19 H19C 109.5
C18 C20 C21 124.1(3)
C18 C20 H20 117.9
C21 C20 H20 117.9
O2 C21 C20 125.7(3)
O2 C21 C22 115.8(2)
C20 C21 C22 118.5(3)
C21 C22 H22A 109.5
C21 C22 H22B 109.5
H22A C22 H22B 109.5
C21 C22 H22C 109.5
H22A C22 H22C 109.5
H22B C22 H22C 109.5

loop_
_geom_bond_atom_site_label_1
_geom_bond_atom_site_label_2
_geom_bond_distance
Co1 O1 1.8738(17)
Co1 N1 1.888(2)
Co1 O3 1.9149(17)
Co1 O2 1.9224(18)
Co1 N3 1.949(2)
Co1 N2 2.066(2)
O1 C8 1.306(3)
O2 C21 1.274(3)
O3 C18 1.271(3)
N1 C11 1.283(3)
N1 C12 1.469(3)
N2 C14 1.493(3)
N2 C13 1.495(3)
N2 C16 1.500(3)
N3 N4 1.198(3)
N4 N5 1.157(3)
C1 C2 1.375(4)
C1 C10 1.419(4)
C1 H1 0.9500
C2 C3 1.394(4)
C2 H2 0.9500
C3 C4 1.358(4)
C3 H3 0.9500
C4 C5 1.415(4)
C4 H4 0.9500
C5 C10 1.411(4)
C5 C6 1.423(3)
C6 C7 1.350(4)
C6 H6 0.9500
C7 C8 1.428(4)
C7 H7 0.9500
C8 C9 1.406(4)
C9 C11 1.431(4)
C9 C10 1.448(4)
C11 H11 0.9500
C12 C13 1.503(4)
C12 H12A 0.9900
C12 H12B 0.9900
C13 H13A 0.9900
C13 H13B 0.9900
C14 C15 1.525(4)
C14 H14A 0.9900
C14 H14B 0.9900
C15 H15A 0.9800
C15 H15B 0.9800
C15 H15C 0.9800
C16 C17 1.504(4)
C16 H16A 0.9900
C16 H16B 0.9900
C17 H17A 0.9800
C17 H17B 0.9800
C17 H17C 0.9800
C18 C20 1.392(4)
C18 C19 1.499(3)
C19 H19A 0.9800
C19 H19B 0.9800
C19 H19C 0.9800
C20 C21 1.392(4)
C20 H20 0.9500
C21 C22 1.497(4)
C22 H22A 0.9800
C22 H22B 0.9800
C22 H22C 0.9800

loop_
_geom_torsion_atom_site_label_1
_geom_torsion_atom_site_label_2
_geom_torsion_atom_site_label_3
_geom_torsion_atom_site_label_4
_geom_torsion
N1 Co1 O1 C8 -6.3(2)
O3 Co1 O1 C8 176.22(19)
O2 Co1 O1 C8 82.18(19)
N3 Co1 O1 C8 -97.98(19)
O1 Co1 O2 C21 66.9(2)
N1 Co1 O2 C21 160.5(2)
O3 Co1 O2 C21 -18.9(2)
N2 Co1 O2 C21 -113.6(2)
O1 Co1 O3 C18 -63.96(19)
O2 Co1 O3 C18 23.35(19)
N3 Co1 O3 C18 -154.9(2)
N2 Co1 O3 C18 116.86(19)
O1 Co1 N1 C11 3.3(2)
O2 Co1 N1 C11 -84.2(2)
N3 Co1 N1 C11 94.1(2)
N2 Co1 N1 C11 -177.5(2)
O1 Co1 N1 C12 -179.03(19)
O2 Co1 N1 C12 93.46(19)
N3 Co1 N1 C12 -88.2(2)
N2 Co1 N1 C12 0.17(19)
N1 Co1 N2 C14 -141.82(19)
O3 Co1 N2 C14 35.68(18)
O2 Co1 N2 C14 129.81(18)
N3 Co1 N2 C14 -50.05(19)
N1 Co1 N2 C13 -25.32(17)
O3 Co1 N2 C13 152.18(16)
O2 Co1 N2 C13 -113.69(16)
N3 Co1 N2 C13 66.45(17)
N1 Co1 N2 C16 91.53(19)
O3 Co1 N2 C16 -90.97(18)
O2 Co1 N2 C16 3.16(19)
N3 Co1 N2 C16 -176.70(19)
O1 Co1 N3 N4 36.0(2)
N1 Co1 N3 N4 -57.5(2)
O3 Co1 N3 N4 121.9(2)
N2 Co1 N3 N4 -143.4(2)
C10 C1 C2 C3 0.6(4)
C1 C2 C3 C4 -1.6(4)
C2 C3 C4 C5 0.3(4)
C3 C4 C5 C10 2.0(4)
C3 C4 C5 C6 -178.5(2)
C10 C5 C6 C7 -0.5(4)
C4 C5 C6 C7 180.0(2)
C5 C6 C7 C8 2.0(4)
Co1 O1 C8 C9 6.6(3)
Co1 O1 C8 C7 -173.32(16)
C6 C7 C8 O1 178.7(2)
C6 C7 C8 C9 -1.2(4)
O1 C8 C9 C11 -1.9(4)
C7 C8 C9 C11 177.9(2)
O1 C8 C9 C10 179.1(2)
C7 C8 C9 C10 -1.0(4)
C4 C5 C10 C1 -2.8(4)
C6 C5 C10 C1 177.6(2)
C4 C5 C10 C9 177.8(2)
C6 C5 C10 C9 -1.7(4)
C2 C1 C10 C5 1.6(4)
C2 C1 C10 C9 -179.1(2)
C8 C9 C10 C5 2.5(4)
C11 C9 C10 C5 -176.5(2)
C8 C9 C10 C1 -176.9(2)
C11 C9 C10 C1 4.2(4)
C12 N1 C11 C9 -177.9(3)
Co1 N1 C11 C9 -0.3(4)
C8 C9 C11 N1 -1.3(4)
C10 C9 C11 N1 177.6(2)
C11 N1 C12 C13 -156.6(2)
Co1 N1 C12 C13 25.6(3)
C14 N2 C13 C12 164.8(2)
C16 N2 C13 C12 -75.3(3)
Co1 N2 C13 C12 45.6(2)
N1 C12 C13 N2 -48.2(3)
C13 N2 C14 C15 59.0(3)
C16 N2 C14 C15 -59.7(3)
Co1 N2 C14 C15 171.5(2)
C14 N2 C16 C17 -50.2(3)
C13 N2 C16 C17 -169.2(2)
Co1 N2 C16 C17 77.7(3)
Co1 O3 C18 C20 -16.5(3)
Co1 O3 C18 C19 163.76(18)
O3 C18 C20 C21 -2.7(4)
C19 C18 C20 C21 177.0(3)
Co1 O2 C21 C20 7.2(4)
Co1 O2 C21 C22 -174.86(17)
C18 C20 C21 O2 7.9(4)
C18 C20 C21 C22 -169.9(2)
